data_4303979
loop_
_publ_author_name
'Alexander Falber'
'Louis Todaro'
'Israel Goldberg'
'Michael V. Favilla'
'Charles Michael Drain'

_publ_section_title
;
Routes to New Hafnium(IV) Tetraaryl Porphyrins and Crystal Structures of
Unusual Phosphate-, Sulfate-, and Peroxide-Bridged Dimers
;
_journal_name_full 'Inorganic Chemistry'
_journal_page_first 454
_journal_page_last 467
_journal_paper_doi 10.1021/ic700840j
_journal_volume 47
_journal_year 2008
_chemical_formula_sum 'C44.25 H29 Hf N4 O2.25'
_chemical_formula_weight 831.20
_chemical_name_systematic
;
 ?
;
_space_group_IT_number 14
_symmetry_cell_setting monoclinic
_symmetry_space_group_name_Hall '-P 2yn'
_symmetry_space_group_name_H-M 'P 1 21/n 1'
_atom_sites_solution_hydrogens geom
_atom_sites_solution_primary direct
_atom_sites_solution_secondary difmap
_audit_creation_method SHELXL-97
_cell_angle_alpha 90.00
_cell_angle_beta 107.87(3)
_cell_angle_gamma 90.00
_cell_formula_units_Z 4
_cell_length_a 13.460(3)
_cell_length_b 12.954(3)
_cell_length_c 20.811(4)
_cell_measurement_temperature 100(2)
_cell_volume 3453.6(14)
_computing_cell_refinement 'Bruker XSCANS'
_computing_data_collection 'Bruker XSCANS'
_computing_data_reduction 'Bruker SHELXTL'
_computing_molecular_graphics 'Bruker SHELXTL'
_computing_publication_material 'Bruker SHELXTL'
_computing_structure_refinement 'SHELXL-97 (Sheldrick, 1997)'
_computing_structure_solution 'SHELXS-97 (Sheldrick, 1990)'
_diffrn_ambient_temperature 100(2)
_diffrn_measured_fraction_theta_full 0.992
_diffrn_measured_fraction_theta_max 0.992
_diffrn_measurement_device_type 'Bruker-Nonius KappaCCD'
_diffrn_measurement_method '\w scans'
_diffrn_radiation_monochromator graphite
_diffrn_radiation_source 'fine-focus sealed tube'
_diffrn_radiation_type MoK\a
_diffrn_radiation_wavelength 0.71073
_diffrn_reflns_av_R_equivalents 0.0483
_diffrn_reflns_av_sigmaI/netI 0.0407
_diffrn_reflns_limit_h_max 17
_diffrn_reflns_limit_h_min -17
_diffrn_reflns_limit_k_max 16
_diffrn_reflns_limit_k_min -16
_diffrn_reflns_limit_l_max 26
_diffrn_reflns_limit_l_min -27
_diffrn_reflns_number 26668
_diffrn_reflns_theta_full 27.52
_diffrn_reflns_theta_max 27.52
_diffrn_reflns_theta_min 2.06
_exptl_absorpt_coefficient_mu 3.067
_exptl_absorpt_correction_T_max 0.7098
_exptl_absorpt_correction_T_min 0.5791
_exptl_absorpt_correction_type empirical
_exptl_absorpt_process_details empirical
_exptl_crystal_density_diffrn 1.599
_exptl_crystal_density_method 'not measured'
_exptl_crystal_F_000 1650
_exptl_crystal_size_max 0.20
_exptl_crystal_size_mid 0.16
_exptl_crystal_size_min 0.12
_refine_diff_density_max 1.483
_refine_diff_density_min -0.965
_refine_diff_density_rms 0.130
_refine_ls_extinction_method none
_refine_ls_goodness_of_fit_ref 1.347
_refine_ls_hydrogen_treatment constr
_refine_ls_matrix_type full
_refine_ls_number_parameters 480
_refine_ls_number_reflns 7890
_refine_ls_number_restraints 0
_refine_ls_restrained_S_all 1.347
_refine_ls_R_factor_all 0.0573
_refine_ls_R_factor_gt 0.0503
_refine_ls_shift/su_max 0.001
_refine_ls_shift/su_mean 0.000
_refine_ls_structure_factor_coef Fsqd
_refine_ls_weighting_details 'calc w=1/[\s^2^(Fo^2^)+(0.0000P)^2^+17.7221P] where P=(Fo^2^+2Fc^2^)/3'
_refine_ls_weighting_scheme calc
_refine_ls_wR_factor_gt 0.0997
_refine_ls_wR_factor_ref 0.1021
_reflns_number_gt 7142
_reflns_number_total 7890
_reflns_threshold_expression >2sigma(I)
_cod_data_source_file ic700840j-file005.cif
_cod_data_source_block x1572l
_cod_depositor_comments
;
The following automatic conversions were performed:
'_symmetry_cell_setting' value 'Monoclinic' changed to 'monoclinic'
according to '/home/saulius/struct/CIF-dictionaries/cif_core.dic'
dictionary named 'cif_core.dic' version 2.4.1 from 2010-06-29.

Automatic conversion script
Id: cif_fix_enum 1527 2010-12-29 10:47:43Z saulius 
;
_cod_original_cell_volume 3453.5(14)
_cod_database_code 4303979

loop_
_symmetry_equiv_pos_as_xyz
'x, y, z'
'-x+1/2, y+1/2, -z+1/2'
'-x, -y, -z'
'x-1/2, -y-1/2, z-1/2'

loop_
_atom_site_label
_atom_site_type_symbol
_atom_site_fract_x
_atom_site_fract_y
_atom_site_fract_z
_atom_site_U_iso_or_equiv
_atom_site_adp_type
_atom_site_occupancy
_atom_site_symmetry_multiplicity
_atom_site_calc_flag
_atom_site_refinement_flags
_atom_site_disorder_assembly
_atom_site_disorder_group
Hf Hf 0.473455(16) 0.020543(18) -0.077528(11) 0.02176(7) Uani 1 1 d . . .
N1 N 0.6011(3) -0.0013(3) -0.1254(2) 0.0199(9) Uani 1 1 d . . .
N2 N 0.4164(3) -0.1196(4) -0.1395(2) 0.0231(10) Uani 1 1 d . . .
N3 N 0.3088(3) 0.0680(4) -0.1341(2) 0.0256(10) Uani 1 1 d . . .
N4 N 0.4996(3) 0.1823(3) -0.1036(2) 0.0230(10) Uani 1 1 d . . .
C1 C 0.6811(4) 0.0677(5) -0.1220(3) 0.0289(13) Uani 1 1 d . . .
C2 C 0.7649(5) 0.0132(5) -0.1370(4) 0.0426(17) Uani 1 1 d . . .
H2A H 0.8289 0.0425 -0.1385 0.051 Uiso 1 1 calc R . .
C3 C 0.7369(5) -0.0851(5) -0.1483(4) 0.0392(16) Uani 1 1 d . . .
H3A H 0.7767 -0.1384 -0.1599 0.047 Uiso 1 1 calc R . .
C4 C 0.6354(4) -0.0961(5) -0.1398(3) 0.0302(13) Uani 1 1 d . . .
C5 C 0.5838(4) -0.1899(5) -0.1438(3) 0.0258(12) Uani 1 1 d . . .
C6 C 0.4806(4) -0.2003(4) -0.1429(3) 0.0269(12) Uani 1 1 d . . .
C7 C 0.4246(5) -0.2964(5) -0.1488(4) 0.0358(15) Uani 1 1 d . . .
H7A H 0.4519 -0.3637 -0.1503 0.043 Uiso 1 1 calc R . .
C8 C 0.3256(5) -0.2722(5) -0.1517(3) 0.0341(14) Uani 1 1 d . . .
H8A H 0.2701 -0.3196 -0.1559 0.041 Uiso 1 1 calc R . .
C9 C 0.3195(4) -0.1622(5) -0.1472(3) 0.0274(12) Uani 1 1 d . . .
C10 C 0.2289(4) -0.1058(5) -0.1529(3) 0.0255(12) Uani 1 1 d . . .
C11 C 0.2246(4) 0.0006(4) -0.1502(3) 0.0313(14) Uani 1 1 d . . .
C12 C 0.1306(5) 0.0604(6) -0.1613(5) 0.053(2) Uani 1 1 d . . .
H12A H 0.0616 0.0336 -0.1738 0.064 Uiso 1 1 calc R . .
C13 C 0.1569(5) 0.1593(5) -0.1511(5) 0.052(2) Uani 1 1 d . . .
H13A H 0.1104 0.2157 -0.1544 0.062 Uiso 1 1 calc R . .
C14 C 0.2687(4) 0.1652(5) -0.1340(3) 0.0316(13) Uani 1 1 d . . .
C15 C 0.3254(4) 0.2572(4) -0.1185(3) 0.0255(12) Uani 1 1 d . . .
C16 C 0.4341(4) 0.2653(5) -0.1050(3) 0.0272(12) Uani 1 1 d . . .
C17 C 0.4901(5) 0.3602(5) -0.0984(3) 0.0323(13) Uani 1 1 d . . .
H17A H 0.4630 0.4276 -0.0970 0.039 Uiso 1 1 calc R . .
C18 C 0.5895(5) 0.3356(5) -0.0946(3) 0.0323(14) Uani 1 1 d . . .
H18A H 0.6450 0.3831 -0.0899 0.039 Uiso 1 1 calc R . .
C19 C 0.5964(4) 0.2268(4) -0.0989(3) 0.0262(12) Uani 1 1 d . . .
C20 C 0.6818(4) 0.1723(4) -0.1064(3) 0.0259(12) Uani 1 1 d . . .
C21 C 0.6421(5) -0.2872(5) -0.1489(3) 0.0304(13) Uani 1 1 d . . .
C22 C 0.7305(5) -0.3151(5) -0.0970(4) 0.0426(17) Uani 1 1 d . . .
H22A H 0.7552 -0.2717 -0.0586 0.051 Uiso 1 1 calc R . .
C23 C 0.7827(5) -0.4052(6) -0.1005(5) 0.054(2) Uani 1 1 d . . .
H23A H 0.8440 -0.4227 -0.0651 0.064 Uiso 1 1 calc R . .
C24 C 0.7472(6) -0.4693(6) -0.1544(5) 0.055(2) Uani 1 1 d . . .
H24A H 0.7836 -0.5316 -0.1561 0.066 Uiso 1 1 calc R . .
C25 C 0.6595(6) -0.4450(6) -0.2062(4) 0.0486(18) Uani 1 1 d . . .
H25A H 0.6345 -0.4902 -0.2437 0.058 Uiso 1 1 calc R . .
C26 C 0.6073(6) -0.3534(5) -0.2034(4) 0.0408(16) Uani 1 1 d . . .
H26A H 0.5468 -0.3359 -0.2394 0.049 Uiso 1 1 calc R . .
C31 C 0.1292(4) -0.1639(4) -0.1644(3) 0.0281(12) Uani 1 1 d . . .
C32 C 0.0748(5) -0.1584(5) -0.1170(4) 0.0370(15) Uani 1 1 d . . .
H32A H 0.1012 -0.1171 -0.0777 0.044 Uiso 1 1 calc R . .
C33 C -0.0169(5) -0.2127(6) -0.1269(4) 0.0456(18) Uani 1 1 d . . .
H33A H -0.0527 -0.2089 -0.0941 0.055 Uiso 1 1 calc R . .
C34 C -0.0569(5) -0.2719(6) -0.1835(4) 0.0449(18) Uani 1 1 d . . .
H34A H -0.1205 -0.3084 -0.1901 0.054 Uiso 1 1 calc R . .
C35 C -0.0056(5) -0.2785(6) -0.2303(4) 0.0487(19) Uani 1 1 d . . .
H35A H -0.0337 -0.3195 -0.2695 0.058 Uiso 1 1 calc R . .
C36 C 0.0881(5) -0.2256(6) -0.2211(3) 0.0392(16) Uani 1 1 d . . .
H36A H 0.1240 -0.2318 -0.2537 0.047 Uiso 1 1 calc R . .
C41 C 0.2661(4) 0.3551(4) -0.1191(3) 0.0263(12) Uani 1 1 d . . .
C42 C 0.2814(5) 0.4113(5) -0.0601(3) 0.0365(15) Uani 1 1 d . . .
H42A H 0.3306 0.3880 -0.0194 0.044 Uiso 1 1 calc R . .
C43 C 0.2256(5) 0.5013(5) -0.0600(3) 0.0372(15) Uani 1 1 d . . .
H43A H 0.2370 0.5395 -0.0194 0.045 Uiso 1 1 calc R . .
C44 C 0.1535(4) 0.5355(4) -0.1189(3) 0.0309(13) Uani 1 1 d . . .
H44A H 0.1141 0.5962 -0.1186 0.037 Uiso 1 1 calc R . .
C45 C 0.1389(5) 0.4811(5) -0.1782(3) 0.0357(14) Uani 1 1 d . . .
H45A H 0.0909 0.5056 -0.2190 0.043 Uiso 1 1 calc R . .
C46 C 0.1939(5) 0.3916(5) -0.1782(3) 0.0331(14) Uani 1 1 d . . .
H46A H 0.1824 0.3541 -0.2190 0.040 Uiso 1 1 calc R . .
C51 C 0.7786(4) 0.2338(4) -0.1007(3) 0.0276(12) Uani 1 1 d . . .
C52 C 0.8338(5) 0.2779(5) -0.0400(4) 0.0387(15) Uani 1 1 d . . .
H52A H 0.8094 0.2703 -0.0020 0.046 Uiso 1 1 calc R . .
C53 C 0.9250(5) 0.3336(6) -0.0334(4) 0.0457(18) Uani 1 1 d . . .
H53A H 0.9623 0.3634 0.0088 0.055 Uiso 1 1 calc R . .
C54 C 0.9613(5) 0.3456(5) -0.0885(4) 0.0420(17) Uani 1 1 d . . .
H54A H 1.0240 0.3826 -0.0840 0.050 Uiso 1 1 calc R . .
C55 C 0.9059(5) 0.3035(5) -0.1498(4) 0.0344(14) Uani 1 1 d . . .
H55A H 0.9299 0.3126 -0.1878 0.041 Uiso 1 1 calc R . .
C56 C 0.8148(5) 0.2477(5) -0.1562(3) 0.0326(14) Uani 1 1 d . . .
H56A H 0.7771 0.2189 -0.1987 0.039 Uiso 1 1 calc R . .
O1 O 0.6122(4) 0.0322(4) 0.0101(3) 0.0198(11) Uani 0.75 1 d P . .
O2 O 0.4195(4) 0.0788(4) 0.0037(2) 0.0179(10) Uani 0.75 1 d P . .
O1B O 0.5855(13) 0.0756(14) 0.0123(8) 0.023(4) Uiso 0.25 1 d P . .
O2B O 0.4672(16) 0.1064(16) 0.0097(10) 0.038(5) Uiso 0.25 1 d P . .
O61 O 0.811(2) -0.129(2) 0.0076(13) 0.027(6) Uiso 0.15 1 d P . .
C61 C 0.901(3) -0.082(3) 0.016(2) 0.074(11) Uiso 0.25 1 d P . .
O61B O 0.827(3) -0.017(3) 0.0102(18) 0.025(8) Uiso 0.10 1 d P . .

loop_
_atom_site_aniso_label
_atom_site_aniso_U_11
_atom_site_aniso_U_22
_atom_site_aniso_U_33
_atom_site_aniso_U_23
_atom_site_aniso_U_13
_atom_site_aniso_U_12
Hf 0.01605(11) 0.02528(12) 0.02530(12) 0.00116(10) 0.00835(8) -0.00047(10)
N1 0.020(2) 0.009(2) 0.035(2) 0.0023(16) 0.0135(18) 0.0020(15)
N2 0.018(2) 0.022(2) 0.030(2) -0.0013(19) 0.0097(18) -0.0001(18)
N3 0.016(2) 0.020(2) 0.041(3) 0.001(2) 0.0087(19) -0.0006(18)
N4 0.020(2) 0.017(2) 0.035(3) -0.0007(19) 0.0132(19) -0.0017(18)
C1 0.022(3) 0.027(3) 0.040(3) 0.007(3) 0.013(2) -0.002(2)
C2 0.028(3) 0.031(3) 0.080(5) 0.003(3) 0.034(3) 0.003(3)
C3 0.031(3) 0.016(3) 0.083(5) 0.006(3) 0.038(3) 0.002(2)
C4 0.022(3) 0.031(3) 0.043(3) 0.010(3) 0.017(2) 0.001(2)
C5 0.025(3) 0.027(3) 0.028(3) 0.000(2) 0.012(2) 0.001(2)
C6 0.025(3) 0.023(3) 0.034(3) 0.002(2) 0.010(2) -0.001(2)
C7 0.028(3) 0.021(3) 0.062(4) -0.002(3) 0.019(3) -0.001(2)
C8 0.026(3) 0.027(3) 0.054(4) -0.002(3) 0.019(3) -0.005(2)
C9 0.022(3) 0.027(3) 0.035(3) -0.003(2) 0.010(2) -0.006(2)
C10 0.018(3) 0.030(3) 0.029(3) 0.003(2) 0.008(2) -0.006(2)
C11 0.020(3) 0.028(4) 0.045(4) 0.008(3) 0.008(2) -0.003(2)
C12 0.013(3) 0.034(4) 0.108(7) 0.009(4) 0.012(3) 0.003(3)
C13 0.025(3) 0.022(3) 0.107(7) 0.011(4) 0.018(4) 0.004(3)
C14 0.023(3) 0.030(3) 0.041(3) 0.008(3) 0.009(2) -0.003(2)
C15 0.026(3) 0.022(3) 0.031(3) 0.006(2) 0.013(2) 0.004(2)
C16 0.027(3) 0.027(3) 0.031(3) -0.003(2) 0.013(2) -0.002(2)
C17 0.030(3) 0.023(3) 0.049(4) -0.002(3) 0.018(3) 0.002(2)
C18 0.026(3) 0.022(3) 0.051(4) 0.001(3) 0.014(3) -0.005(2)
C19 0.025(3) 0.022(3) 0.035(3) 0.001(2) 0.015(2) -0.005(2)
C20 0.022(3) 0.024(3) 0.034(3) 0.002(2) 0.011(2) -0.002(2)
C21 0.029(3) 0.023(3) 0.046(4) 0.004(3) 0.022(3) -0.002(2)
C22 0.031(3) 0.033(4) 0.065(5) 0.013(3) 0.017(3) 0.000(3)
C23 0.031(4) 0.034(4) 0.097(6) 0.023(4) 0.022(4) 0.004(3)
C24 0.050(4) 0.030(4) 0.105(7) 0.012(4) 0.052(5) 0.013(3)
C25 0.059(5) 0.033(4) 0.069(5) -0.005(4) 0.042(4) 0.003(3)
C26 0.047(4) 0.032(4) 0.053(4) 0.000(3) 0.028(3) 0.005(3)
C31 0.021(3) 0.023(3) 0.041(3) 0.003(2) 0.011(2) 0.000(2)
C32 0.026(3) 0.039(4) 0.050(4) 0.001(3) 0.018(3) 0.001(3)
C33 0.030(3) 0.042(4) 0.073(5) 0.009(4) 0.028(3) 0.001(3)
C34 0.021(3) 0.042(4) 0.070(5) 0.008(4) 0.012(3) -0.007(3)
C35 0.034(4) 0.059(5) 0.042(4) 0.006(3) -0.005(3) -0.018(3)
C36 0.028(3) 0.053(4) 0.034(3) 0.001(3) 0.006(3) -0.010(3)
C41 0.022(3) 0.021(3) 0.038(3) 0.003(2) 0.013(2) 0.000(2)
C42 0.035(3) 0.042(4) 0.033(3) 0.001(3) 0.011(3) 0.003(3)
C43 0.036(3) 0.033(4) 0.045(4) -0.008(3) 0.017(3) 0.001(3)
C44 0.028(3) 0.016(3) 0.053(4) -0.001(2) 0.019(3) 0.006(2)
C45 0.031(3) 0.035(3) 0.040(3) 0.006(3) 0.011(3) 0.005(3)
C46 0.032(3) 0.033(3) 0.033(3) 0.003(3) 0.009(3) -0.001(3)
C51 0.018(3) 0.022(3) 0.044(3) 0.001(2) 0.011(2) 0.000(2)
C52 0.026(3) 0.043(4) 0.048(4) 0.004(3) 0.014(3) -0.004(3)
C53 0.031(3) 0.046(4) 0.054(4) -0.006(3) 0.004(3) -0.004(3)
C54 0.023(3) 0.042(4) 0.064(5) -0.004(3) 0.019(3) -0.008(3)
C55 0.029(3) 0.023(3) 0.057(4) -0.001(3) 0.023(3) 0.000(2)
C56 0.025(3) 0.032(3) 0.043(4) -0.003(3) 0.014(3) -0.001(2)
O1 0.020(2) 0.009(2) 0.033(3) 0.003(2) 0.011(2) 0.008(2)
O2 0.015(2) 0.013(2) 0.028(3) 0.0010(19) 0.010(2) -0.004(2)

loop_
_atom_type_symbol
_atom_type_description
_atom_type_scat_dispersion_real
_atom_type_scat_dispersion_imag
_atom_type_scat_source
C C 0.0033 0.0016 'International Tables Vol C Tables 4.2.6.8 and 6.1.1.4'
H H 0.0000 0.0000 'International Tables Vol C Tables 4.2.6.8 and 6.1.1.4'
N N 0.0061 0.0033 'International Tables Vol C Tables 4.2.6.8 and 6.1.1.4'
O O 0.0106 0.0060 'International Tables Vol C Tables 4.2.6.8 and 6.1.1.4'
Hf Hf -0.5830 6.1852 'International Tables Vol C Tables 4.2.6.8 and 6.1.1.4'

loop_
_geom_angle_atom_site_label_1
_geom_angle_atom_site_label_2
_geom_angle_atom_site_label_3
_geom_angle
_geom_angle_site_symmetry_1
_geom_angle_site_symmetry_3
_geom_angle_publ_flag
O1B Hf O2B 44.6(7) . . ?
O1B Hf O2B 70.2(7) . 3_655 ?
O2B Hf O2B 86.8(8) . 3_655 ?
O1B Hf O1B 86.5(6) . 3_655 ?
O2B Hf O1B 69.6(7) . 3_655 ?
O2B Hf O1B 44.2(7) 3_655 3_655 ?
O1B Hf O2 61.1(5) . . ?
O2B Hf O2 18.9(5) . . ?
O2B Hf O2 84.3(5) 3_655 . ?
O1B Hf O2 55.7(5) 3_655 . ?
O1B Hf O2 56.1(5) . 3_655 ?
O2B Hf O2 84.2(5) . 3_655 ?
O2B Hf O2 18.9(5) 3_655 3_655 ?
O1B Hf O2 60.5(5) 3_655 3_655 ?
O2 Hf O2 87.88(18) . 3_655 ?
O1B Hf O1 18.0(4) . . ?
O2B Hf O1 60.2(6) . . ?
O2B Hf O1 56.9(6) 3_655 . ?
O1B Hf O1 84.3(4) 3_655 . ?
O2 Hf O1 74.30(19) . . ?
O2 Hf O1 40.39(18) 3_655 . ?
O1B Hf O1 85.0(5) . 3_655 ?
O2B Hf O1 56.9(6) . 3_655 ?
O2B Hf O1 60.2(6) 3_655 3_655 ?
O1B Hf O1 17.9(4) 3_655 3_655 ?
O2 Hf O1 40.42(18) . 3_655 ?
O2 Hf O1 74.14(19) 3_655 3_655 ?
O1 Hf O1 88.28(18) . 3_655 ?
O1B Hf N4 77.1(5) . . ?
O2B Hf N4 76.6(6) . . ?
O2B Hf N4 145.7(6) 3_655 . ?
O1B Hf N4 144.4(5) 3_655 . ?
O2 Hf N4 88.75(17) . . ?
O2 Hf N4 127.67(17) 3_655 . ?
O1 Hf N4 88.85(18) . . ?
O1 Hf N4 127.44(18) 3_655 . ?
O1B Hf N2 143.8(5) . . ?
O2B Hf N2 144.6(6) . . ?
O2B Hf N2 75.5(5) 3_655 . ?
O1B Hf N2 76.5(5) 3_655 . ?
O2 Hf N2 126.69(18) . . ?
O2 Hf N2 87.84(17) 3_655 . ?
O1 Hf N2 126.66(18) . . ?
O1 Hf N2 87.72(18) 3_655 . ?
N4 Hf N2 132.97(17) . . ?
O1B Hf N3 133.2(5) . . ?
O2B Hf N3 90.7(5) . . ?
O2B Hf N3 131.2(6) 3_655 . ?
O1B Hf N3 89.7(5) 3_655 . ?
O2 Hf N3 78.57(18) . . ?
O2 Hf N3 149.60(18) 3_655 . ?
O1 Hf N3 150.67(19) . . ?
O1 Hf N3 78.01(18) 3_655 . ?
N4 Hf N3 79.56(16) . . ?
N2 Hf N3 79.06(17) . . ?
O1B Hf N1 90.0(5) . . ?
O2B Hf N1 132.1(6) . . ?
O2B Hf N1 90.8(6) 3_655 . ?
O1B Hf N1 132.9(5) 3_655 . ?
O2 Hf N1 150.59(17) . . ?
O2 Hf N1 78.98(17) 3_655 . ?
O1 Hf N1 78.75(18) . . ?
O1 Hf N1 150.55(17) 3_655 . ?
N4 Hf N1 79.07(15) . . ?
N2 Hf N1 79.38(16) . . ?
N3 Hf N1 124.35(17) . . ?
C4 N1 C1 106.2(4) . . ?
C4 N1 Hf 124.1(3) . . ?
C1 N1 Hf 125.7(4) . . ?
C6 N2 C9 106.1(5) . . ?
C6 N2 Hf 122.8(4) . . ?
C9 N2 Hf 122.8(4) . . ?
C14 N3 C11 106.6(5) . . ?
C14 N3 Hf 125.1(4) . . ?
C11 N3 Hf 123.6(4) . . ?
C16 N4 C19 104.7(4) . . ?
C16 N4 Hf 126.2(4) . . ?
C19 N4 Hf 125.8(4) . . ?
N1 C1 C20 126.1(5) . . ?
N1 C1 C2 108.7(5) . . ?
C20 C1 C2 125.2(5) . . ?
C3 C2 C1 108.0(5) . . ?
C2 C3 C4 107.6(6) . . ?
N1 C4 C5 126.7(5) . . ?
N1 C4 C3 109.5(5) . . ?
C5 C4 C3 123.8(6) . . ?
C4 C5 C6 124.3(5) . . ?
C4 C5 C21 118.3(5) . . ?
C6 C5 C21 117.4(5) . . ?
N2 C6 C5 124.8(5) . . ?
N2 C6 C7 109.9(5) . . ?
C5 C6 C7 125.2(5) . . ?
C8 C7 C6 106.6(5) . . ?
C7 C8 C9 107.6(5) . . ?
N2 C9 C10 124.8(5) . . ?
N2 C9 C8 109.6(5) . . ?
C10 C9 C8 125.6(5) . . ?
C11 C10 C9 124.4(5) . . ?
C11 C10 C31 117.6(5) . . ?
C9 C10 C31 118.0(5) . . ?
C10 C11 N3 126.6(5) . . ?
C10 C11 C12 125.1(5) . . ?
N3 C11 C12 108.2(5) . . ?
C13 C12 C11 108.4(6) . . ?
C12 C13 C14 107.3(6) . . ?
N3 C14 C15 126.6(5) . . ?
N3 C14 C13 109.5(5) . . ?
C15 C14 C13 123.9(6) . . ?
C14 C15 C16 124.7(5) . . ?
C14 C15 C41 118.0(5) . . ?
C16 C15 C41 117.3(5) . . ?
N4 C16 C15 124.3(5) . . ?
N4 C16 C17 110.6(5) . . ?
C15 C16 C17 124.7(5) . . ?
C18 C17 C16 106.6(5) . . ?
C17 C18 C19 108.3(5) . . ?
C20 C19 N4 124.3(5) . . ?
C20 C19 C18 125.6(5) . . ?
N4 C19 C18 109.6(5) . . ?
C1 C20 C19 124.8(5) . . ?
C1 C20 C51 118.5(5) . . ?
C19 C20 C51 116.6(5) . . ?
C26 C21 C22 118.0(6) . . ?
C26 C21 C5 121.6(6) . . ?
C22 C21 C5 120.3(6) . . ?
C23 C22 C21 120.6(7) . . ?
C24 C23 C22 120.4(7) . . ?
C23 C24 C25 120.6(7) . . ?
C24 C25 C26 119.2(8) . . ?
C21 C26 C25 121.1(7) . . ?
C36 C31 C32 118.0(6) . . ?
C36 C31 C10 122.0(6) . . ?
C32 C31 C10 120.1(6) . . ?
C33 C32 C31 120.4(7) . . ?
C34 C33 C32 120.7(7) . . ?
C35 C34 C33 120.0(6) . . ?
C34 C35 C36 120.5(7) . . ?
C31 C36 C35 120.4(7) . . ?
C42 C41 C46 118.4(6) . . ?
C42 C41 C15 120.3(5) . . ?
C46 C41 C15 121.3(5) . . ?
C41 C42 C43 120.6(6) . . ?
C44 C43 C42 120.1(6) . . ?
C43 C44 C45 119.8(5) . . ?
C46 C45 C44 120.1(6) . . ?
C45 C46 C41 121.0(6) . . ?
C52 C51 C56 118.6(6) . . ?
C52 C51 C20 120.1(6) . . ?
C56 C51 C20 121.3(5) . . ?
C51 C52 C53 121.0(7) . . ?
C54 C53 C52 120.0(7) . . ?
C55 C54 C53 119.6(6) . . ?
C54 C55 C56 120.3(6) . . ?
C55 C56 C51 120.4(6) . . ?
O2 O1 Hf 69.7(3) 3_655 . ?
O2 O1 Hf 69.4(3) 3_655 3_655 ?
Hf O1 Hf 91.72(18) . 3_655 ?
O1 O2 Hf 70.2(3) 3_655 . ?
O1 O2 Hf 69.9(3) 3_655 3_655 ?
Hf O2 Hf 92.12(18) . 3_655 ?
O2B O1B Hf 68.4(9) . . ?
O2B O1B Hf 67.6(9) . 3_655 ?
Hf O1B Hf 93.5(6) . 3_655 ?
O1B O2B Hf 67.1(9) . . ?
O1B O2B Hf 68.2(9) . 3_655 ?
Hf O2B Hf 93.2(8) . 3_655 ?

loop_
_geom_bond_atom_site_label_1
_geom_bond_atom_site_label_2
_geom_bond_distance
_geom_bond_site_symmetry_2
_geom_bond_publ_flag
Hf O1B 2.132(16) . ?
Hf O2B 2.15(2) . ?
Hf O2B 2.15(2) 3_655 ?
Hf O1B 2.164(17) 3_655 ?
Hf O2 2.170(5) . ?
Hf O2 2.176(5) 3_655 ?
Hf O1 2.179(5) . ?
Hf O1 2.181(5) 3_655 ?
Hf N4 2.219(4) . ?
Hf N2 2.222(5) . ?
Hf N3 2.252(4) . ?
Hf N1 2.253(4) . ?
N1 C4 1.377(7) . ?
N1 C1 1.384(7) . ?
N2 C6 1.373(7) . ?
N2 C9 1.380(7) . ?
N3 C14 1.370(8) . ?
N3 C11 1.388(7) . ?
N4 C16 1.385(7) . ?
N4 C19 1.401(7) . ?
C1 C20 1.394(8) . ?
C1 C2 1.443(8) . ?
C2 C3 1.329(9) . ?
C3 C4 1.438(8) . ?
C4 C5 1.389(8) . ?
C5 C6 1.401(8) . ?
C5 C21 1.506(8) . ?
C6 C7 1.442(8) . ?
C7 C8 1.353(8) . ?
C8 C9 1.432(8) . ?
C9 C10 1.395(8) . ?
C10 C11 1.381(8) . ?
C10 C31 1.493(7) . ?
C11 C12 1.441(8) . ?
C12 C13 1.329(10) . ?
C13 C14 1.439(8) . ?
C14 C15 1.399(8) . ?
C15 C16 1.406(8) . ?
C15 C41 1.496(8) . ?
C16 C17 1.427(8) . ?
C17 C18 1.353(8) . ?
C18 C19 1.416(8) . ?
C19 C20 1.397(8) . ?
C20 C51 1.501(7) . ?
C21 C26 1.384(9) . ?
C21 C22 1.387(9) . ?
C22 C23 1.376(10) . ?
C23 C24 1.359(12) . ?
C24 C25 1.370(11) . ?
C25 C26 1.389(9) . ?
C31 C36 1.391(9) . ?
C31 C32 1.399(9) . ?
C32 C33 1.380(9) . ?
C33 C34 1.371(10) . ?
C34 C35 1.356(10) . ?
C35 C36 1.396(9) . ?
C41 C42 1.387(8) . ?
C41 C46 1.396(8) . ?
C42 C43 1.387(9) . ?
C43 C44 1.381(9) . ?
C44 C45 1.382(9) . ?
C45 C46 1.374(9) . ?
C51 C52 1.379(9) . ?
C51 C56 1.396(9) . ?
C52 C53 1.393(9) . ?
C53 C54 1.385(10) . ?
C54 C55 1.377(9) . ?
C55 C56 1.394(8) . ?
O1 O2 1.503(7) 3_655 ?
O1 Hf 2.181(5) 3_655 ?
O2 O1 1.503(7) 3_655 ?
O2 Hf 2.176(5) 3_655 ?
O1B O2B 1.63(3) . ?
O1B Hf 2.164(17) 3_655 ?
O2B Hf 2.15(2) 3_655 ?
O61 C61 1.33(5) . ?
O61 O61B 1.47(5) . ?
C61 O61B 1.29(5) . ?
